data_1546845
loop_
_publ_author_name
'Liu, Feng'
'Gao, Wei'
'Zhang, Xiu-Mei'
'Liu, Jie-Ping'
'Gao, En-Qing'

_publ_section_title
;
 Four coordination polymers based on dinuclear and trinuclear units with a
 new multifunctional pyridyl-dicarboxylate ligand: luminescence and
 magnetic properties
;
_journal_issue 38
_journal_name_full CrystEngComm
_journal_page_first 5755
_journal_page_last 5763
_journal_paper_doi 10.1039/C7CE01042G
_journal_volume 19
_journal_year 2017
_chemical_formula_sum 'C28 H22 N4 Ni3 O16'
_chemical_formula_weight 846.56
_space_group_crystal_system monoclinic
_space_group_IT_number 13
_space_group_name_Hall '-P 2yc'
_space_group_name_H-M_alt 'P 1 2/c 1'
_symmetry_space_group_name_Hall '-P 2yc'
_symmetry_space_group_name_H-M 'P 1 2/c 1'
_atom_sites_solution_hydrogens mixed
_audit_creation_method SHELXL-2014/7
_audit_update_record
;
2017-06-27 deposited with the CCDC.
2017-07-24 downloaded from the CCDC.
;
_cell_angle_alpha 90
_cell_angle_beta 114.2310(10)
_cell_angle_gamma 90
_cell_formula_units_Z 2
_cell_length_a 8.0042(2)
_cell_length_b 11.5133(3)
_cell_length_c 17.4969(5)
_cell_measurement_reflns_used 8768
_cell_measurement_temperature 293(2)
_cell_measurement_theta_max 27.38
_cell_measurement_theta_min 3.10
_cell_volume 1470.37(7)
_computing_cell_refinement 'Bruker SMART'
_computing_data_collection 'Bruker SMART'
_computing_data_reduction 'Bruker SAINT'
_computing_molecular_graphics 'Bruker SHELXTL'
_computing_publication_material 'Bruker SHELXTL'
_computing_structure_refinement 'SHELXL-2014/7 (Sheldrick, 2014)'
_computing_structure_solution 'Bruker SHELXTL'
_diffrn_ambient_temperature 293(2)
_diffrn_measured_fraction_theta_full 0.998
_diffrn_measured_fraction_theta_max 0.998
_diffrn_measurement_device_type 'CCD area detector'
_diffrn_measurement_method 'phi and omega scans'
_diffrn_radiation_type MoK\a
_diffrn_radiation_wavelength 0.71073
_diffrn_reflns_av_R_equivalents 0.0498
_diffrn_reflns_av_unetI/netI 0.0236
_diffrn_reflns_Laue_measured_fraction_full 0.998
_diffrn_reflns_Laue_measured_fraction_max 0.998
_diffrn_reflns_limit_h_max 9
_diffrn_reflns_limit_h_min -9
_diffrn_reflns_limit_k_max 13
_diffrn_reflns_limit_k_min -13
_diffrn_reflns_limit_l_max 20
_diffrn_reflns_limit_l_min -20
_diffrn_reflns_number 23417
_diffrn_reflns_point_group_measured_fraction_full 0.998
_diffrn_reflns_point_group_measured_fraction_max 0.998
_diffrn_reflns_theta_full 24.996
_diffrn_reflns_theta_max 24.996
_diffrn_reflns_theta_min 3.102
_diffrn_source 'fine-focus sealed tube'
_exptl_absorpt_coefficient_mu 1.992
_exptl_absorpt_correction_type none
_exptl_crystal_colour green
_exptl_crystal_density_diffrn 1.912
_exptl_crystal_density_method 'not measured'
_exptl_crystal_description block
_exptl_crystal_F_000 860
_exptl_crystal_size_max 0.100
_exptl_crystal_size_mid 0.100
_exptl_crystal_size_min 0.080
_refine_diff_density_max 0.615
_refine_diff_density_min -0.633
_refine_diff_density_rms 0.094
_refine_ls_extinction_method none
_refine_ls_goodness_of_fit_ref 1.051
_refine_ls_hydrogen_treatment mixed
_refine_ls_matrix_type full
_refine_ls_number_parameters 238
_refine_ls_number_reflns 2600
_refine_ls_number_restraints 4
_refine_ls_restrained_S_all 1.052
_refine_ls_R_factor_all 0.0432
_refine_ls_R_factor_gt 0.0336
_refine_ls_shift/su_max 0.000
_refine_ls_shift/su_mean 0.000
_refine_ls_structure_factor_coef Fsqd
_refine_ls_weighting_details 'w=1/[\s^2^(Fo^2^)+(0.0377P)^2^+3.4061P] where P=(Fo^2^+2Fc^2^)/3'
_refine_ls_weighting_scheme calc
_refine_ls_wR_factor_gt 0.0797
_refine_ls_wR_factor_ref 0.0843
_reflns_Friedel_coverage 0.000
_reflns_number_gt 2228
_reflns_number_total 2600
_reflns_threshold_expression 'I > 2\s(I)'
_cod_data_source_file c7ce01042g2.cif
_cod_data_source_block 4
_cod_original_cell_volume 1470.36(7)
_cod_database_code 1546845
_shelx_shelxl_version_number 2014/7
_shelx_space_group_comment
;
The symmetry employed for this shelxl refinement is uniquely defined
by the following loop, which should always be used as a source of
symmetry information in preference to the above space-group names.
They are only intended as comments.
;
_shelx_estimated_absorpt_t_min 0.826
_shelx_estimated_absorpt_t_max 0.857

loop_
_space_group_symop_operation_xyz
'x, y, z'
'-x, y, -z+1/2'
'-x, -y, -z'
'x, -y, z-1/2'

loop_
_atom_site_label
_atom_site_type_symbol
_atom_site_fract_x
_atom_site_fract_y
_atom_site_fract_z
_atom_site_U_iso_or_equiv
_atom_site_adp_type
_atom_site_occupancy
_atom_site_site_symmetry_order
_atom_site_calc_flag
_atom_site_refinement_flags_posn
_atom_site_refinement_flags_adp
_atom_site_refinement_flags_occupancy
Ni1 Ni 0.75865(6) -0.21535(3) -0.08851(2) 0.01576(14) Uani 1 1 d . . .
Ni2 Ni 1.0000 0.0000 0.0000 0.01605(16) Uani 1 2 d S . P
O1 O 0.7646(4) -0.22247(19) 0.02795(14) 0.0224(5) Uani 1 1 d . . .
O2 O 0.8828(3) -0.04644(19) 0.07453(14) 0.0203(5) Uani 1 1 d . . .
O3 O 0.7222(3) 0.13791(18) 0.29313(14) 0.0209(5) Uani 1 1 d . . .
O4 O 0.7516(3) 0.02741(19) 0.39909(13) 0.0176(5) Uani 1 1 d . . .
O5 O 1.0388(3) -0.1769(2) -0.02857(14) 0.0223(5) Uani 1 1 d . U .
O6 O 1.3246(6) -0.1901(4) -0.0115(3) 0.0777(12) Uani 1 1 d . . .
O7 O 1.1203(7) -0.2388(5) -0.1251(3) 0.111(2) Uani 1 1 d . . .
O8 O 0.4813(4) -0.2284(2) -0.13401(16) 0.0301(6) Uani 1 1 d D . .
H8A H 0.421(5) -0.191(3) -0.1785(15) 0.045 Uiso 1 1 d D U .
H8B H 0.425(5) -0.224(4) -0.1022(19) 0.045 Uiso 1 1 d D U .
N1 N 0.7732(4) -0.6124(2) 0.37739(17) 0.0204(6) Uani 1 1 d . . .
N2 N 1.1626(5) -0.2008(3) -0.0556(2) 0.0385(8) Uani 1 1 d . U .
C1 C 0.8074(5) -0.1401(3) 0.07948(19) 0.0161(7) Uani 1 1 d . . .
C2 C 0.7715(4) -0.1539(3) 0.15699(19) 0.0150(7) Uani 1 1 d . . .
C3 C 0.7586(5) -0.2630(3) 0.1877(2) 0.0168(7) Uani 1 1 d . . .
H3 H 0.7594 -0.3285 0.1568 0.020 Uiso 1 1 calc R U .
C4 C 0.7445(4) -0.2762(3) 0.26407(19) 0.0152(7) Uani 1 1 d . . .
C5 C 0.7335(5) -0.1768(3) 0.30640(19) 0.0152(7) Uani 1 1 d . . .
H5 H 0.7210 -0.1836 0.3568 0.018 Uiso 1 1 calc R U .
C6 C 0.7409(4) -0.0671(3) 0.27479(19) 0.0143(6) Uani 1 1 d . . .
C7 C 0.7635(5) -0.0551(3) 0.20109(19) 0.0164(7) Uani 1 1 d . . .
H7 H 0.7733 0.0183 0.1811 0.020 Uiso 1 1 calc R U .
C8 C 0.7379(4) 0.0382(3) 0.32408(19) 0.0146(7) Uani 1 1 d . . .
C9 C 0.7506(5) -0.3936(3) 0.3014(2) 0.0179(7) Uani 1 1 d . . .
C10 C 0.7801(7) -0.4942(3) 0.2660(2) 0.0368(10) Uani 1 1 d . . .
H10 H 0.7926 -0.4910 0.2154 0.044 Uiso 1 1 calc R U .
C11 C 0.7911(7) -0.5993(3) 0.3054(2) 0.0362(10) Uani 1 1 d . . .
H11 H 0.8125 -0.6654 0.2802 0.043 Uiso 1 1 calc R U .
C12 C 0.7467(6) -0.5157(3) 0.4134(2) 0.0299(9) Uani 1 1 d . . .
C13 C 0.7337(6) -0.4080(3) 0.3763(2) 0.0341(10) Uani 1 1 d . . .
H13 H 0.7130 -0.3429 0.4027 0.041 Uiso 1 1 calc R U .
C14 C 0.7313(10) -0.5259(4) 0.4954(3) 0.070(2) Uani 1 1 d . . .
H14A H 0.7127 -0.4503 0.5137 0.104 Uiso 1 1 calc R U .
H14B H 0.6294 -0.5751 0.4889 0.104 Uiso 1 1 calc R U .
H14C H 0.8419 -0.5591 0.5363 0.104 Uiso 1 1 calc R U .

loop_
_atom_site_aniso_label
_atom_site_aniso_U_11
_atom_site_aniso_U_22
_atom_site_aniso_U_33
_atom_site_aniso_U_23
_atom_site_aniso_U_13
_atom_site_aniso_U_12
Ni1 0.0320(3) 0.0080(2) 0.0125(2) -0.00067(15) 0.01428(19) -0.00131(17)
Ni2 0.0284(3) 0.0124(3) 0.0119(3) -0.0003(2) 0.0128(3) -0.0024(2)
O1 0.0464(16) 0.0141(12) 0.0153(11) -0.0040(9) 0.0212(11) -0.0053(11)
O2 0.0374(14) 0.0144(12) 0.0157(12) -0.0019(9) 0.0175(11) -0.0057(10)
O3 0.0418(15) 0.0085(11) 0.0171(12) 0.0010(9) 0.0170(11) 0.0024(10)
O4 0.0313(14) 0.0154(12) 0.0104(11) 0.0001(9) 0.0128(10) 0.0018(10)
O5 0.0312(13) 0.0190(12) 0.0205(13) -0.0011(10) 0.0143(11) -0.0016(10)
O6 0.055(3) 0.112(4) 0.069(3) 0.006(2) 0.029(2) 0.015(2)
O7 0.137(4) 0.137(4) 0.110(4) -0.079(3) 0.103(4) -0.060(4)
O8 0.0320(15) 0.0376(16) 0.0267(14) 0.0086(12) 0.0180(12) 0.0026(12)
N1 0.0373(18) 0.0122(14) 0.0174(15) 0.0025(11) 0.0169(14) -0.0018(12)
N2 0.043(2) 0.041(2) 0.040(2) 0.0045(17) 0.0264(17) 0.0099(17)
C1 0.0270(18) 0.0136(17) 0.0121(16) 0.0013(12) 0.0124(14) 0.0017(14)
C2 0.0258(18) 0.0126(16) 0.0111(16) 0.0012(12) 0.0121(14) -0.0014(13)
C3 0.0307(19) 0.0097(15) 0.0147(16) -0.0027(12) 0.0141(15) -0.0018(13)
C4 0.0235(17) 0.0096(15) 0.0135(16) 0.0002(12) 0.0086(14) -0.0024(13)
C5 0.0264(18) 0.0138(16) 0.0097(15) 0.0013(12) 0.0117(14) -0.0003(13)
C6 0.0214(17) 0.0118(16) 0.0099(15) -0.0009(12) 0.0066(13) 0.0002(13)
C7 0.0297(19) 0.0090(15) 0.0138(16) 0.0016(13) 0.0123(14) -0.0007(13)
C8 0.0220(18) 0.0116(16) 0.0135(16) -0.0006(12) 0.0107(14) 0.0014(12)
C9 0.0280(19) 0.0119(16) 0.0163(16) 0.0000(13) 0.0117(15) -0.0015(14)
C10 0.084(3) 0.0154(18) 0.025(2) 0.0026(15) 0.037(2) 0.0022(19)
C11 0.080(3) 0.0098(17) 0.034(2) -0.0026(15) 0.039(2) 0.0008(18)
C12 0.061(3) 0.0122(17) 0.027(2) 0.0002(14) 0.028(2) -0.0005(17)
C13 0.076(3) 0.0115(18) 0.027(2) 0.0024(15) 0.034(2) 0.0046(18)
C14 0.175(7) 0.016(2) 0.055(3) 0.005(2) 0.085(4) 0.008(3)

loop_
_atom_type_symbol
_atom_type_description
_atom_type_scat_dispersion_real
_atom_type_scat_dispersion_imag
_atom_type_scat_source
C C 0.0033 0.0016 'International Tables Vol C Tables 4.2.6.8 and 6.1.1.4'
N N 0.0061 0.0033 'International Tables Vol C Tables 4.2.6.8 and 6.1.1.4'
Ni Ni 0.3393 1.1124 'International Tables Vol C Tables 4.2.6.8 and 6.1.1.4'
O O 0.0106 0.0060 'International Tables Vol C Tables 4.2.6.8 and 6.1.1.4'
H H 0.0000 0.0000 'International Tables Vol C Tables 4.2.6.8 and 6.1.1.4'

loop_
_geom_angle_atom_site_label_1
_geom_angle_atom_site_label_2
_geom_angle_atom_site_label_3
_geom_angle
_geom_angle_site_symmetry_1
_geom_angle_site_symmetry_3
O1 Ni1 O8 87.81(10) . .
O1 Ni1 N1 105.58(10) . 4_545
O8 Ni1 N1 89.87(12) . 4_545
O1 Ni1 O5 85.79(10) . .
O8 Ni1 O5 169.55(10) . .
N1 Ni1 O5 99.79(11) 4_545 .
O1 Ni1 O3 157.08(9) . 4
O8 Ni1 O3 87.65(10) . 4
N1 Ni1 O3 96.86(9) 4_545 4
O5 Ni1 O3 95.06(9) . 4
O1 Ni1 O4 97.47(8) . 4
O8 Ni1 O4 93.16(10) . 4
N1 Ni1 O4 156.85(10) 4_545 4
O5 Ni1 O4 79.53(9) . 4
O3 Ni1 O4 60.39(8) 4 4
O1 Ni1 C8 127.95(9) . 4
O8 Ni1 C8 91.89(10) . 4
N1 Ni1 C8 126.47(10) 4_545 4
O5 Ni1 C8 85.58(10) . 4
O3 Ni1 C8 29.91(9) 4 4
O4 Ni1 C8 30.55(9) 4 4
O1 Ni1 Ni2 77.24(7) . .
O8 Ni1 Ni2 127.20(8) . .
N1 Ni1 Ni2 142.88(9) 4_545 .
O5 Ni1 Ni2 43.09(6) . .
O3 Ni1 Ni2 87.74(6) 4 .
O4 Ni1 Ni2 41.16(6) 4 .
C8 Ni1 Ni2 62.10(7) 4 .
O2 Ni2 O2 180.0 . 3_755
O2 Ni2 O4 88.37(9) . 4
O2 Ni2 O4 91.63(9) 3_755 4
O2 Ni2 O4 91.63(9) . 2_755
O2 Ni2 O4 88.37(9) 3_755 2_755
O4 Ni2 O4 180.00(19) 4 2_755
O2 Ni2 O5 87.12(9) . 3_755
O2 Ni2 O5 92.88(9) 3_755 3_755
O4 Ni2 O5 99.38(9) 4 3_755
O4 Ni2 O5 80.62(9) 2_755 3_755
O2 Ni2 O5 92.88(9) . .
O2 Ni2 O5 87.12(9) 3_755 .
O4 Ni2 O5 80.62(9) 4 .
O4 Ni2 O5 99.38(9) 2_755 .
O5 Ni2 O5 180.0 3_755 .
O2 Ni2 Ni1 104.61(6) . 3_755
O2 Ni2 Ni1 75.39(6) 3_755 3_755
O4 Ni2 Ni1 136.33(6) 4 3_755
O4 Ni2 Ni1 43.67(6) 2_755 3_755
O5 Ni2 Ni1 41.77(7) 3_755 3_755
O5 Ni2 Ni1 138.23(7) . 3_755
O2 Ni2 Ni1 75.39(6) . .
O2 Ni2 Ni1 104.62(6) 3_755 .
O4 Ni2 Ni1 43.67(6) 4 .
O4 Ni2 Ni1 136.33(6) 2_755 .
O5 Ni2 Ni1 138.23(7) 3_755 .
O5 Ni2 Ni1 41.77(7) . .
Ni1 Ni2 Ni1 180.0 3_755 .
C1 O1 Ni1 125.4(2) . .
C1 O2 Ni2 130.7(2) . .
C8 O3 Ni1 90.78(18) . 4_556
C8 O4 Ni2 122.6(2) . 2_755
C8 O4 Ni1 89.62(18) . 4_556
Ni2 O4 Ni1 95.17(9) 2_755 4_556
N2 O5 Ni1 126.6(2) . .
N2 O5 Ni2 119.5(2) . .
Ni1 O5 Ni2 95.14(10) . .
Ni1 O8 H8A 116(3) . .
Ni1 O8 H8B 122(3) . .
H8A O8 H8B 108.7(17) . .
C11 N1 C12 116.7(3) . .
C11 N1 Ni1 114.7(2) . 4_546
C12 N1 Ni1 128.1(2) . 4_546
O7 N2 O6 117.7(4) . .
O7 N2 O5 120.5(4) . .
O6 N2 O5 121.7(4) . .
O2 C1 O1 126.6(3) . .
O2 C1 C2 115.3(3) . .
O1 C1 C2 118.0(3) . .
C3 C2 C7 119.9(3) . .
C3 C2 C1 121.1(3) . .
C7 C2 C1 118.8(3) . .
C2 C3 C4 121.2(3) . .
C2 C3 H3 119.4 . .
C4 C3 H3 119.4 . .
C5 C4 C3 118.0(3) . .
C5 C4 C9 120.7(3) . .
C3 C4 C9 121.2(3) . .
C4 C5 C6 121.0(3) . .
C4 C5 H5 119.5 . .
C6 C5 H5 119.5 . .
C7 C6 C5 120.4(3) . .
C7 C6 C8 119.8(3) . .
C5 C6 C8 119.6(3) . .
C6 C7 C2 119.3(3) . .
C6 C7 H7 120.3 . .
C2 C7 H7 120.3 . .
O3 C8 O4 119.0(3) . .
O3 C8 C6 121.1(3) . .
O4 C8 C6 120.0(3) . .
O3 C8 Ni1 59.31(15) . 4_556
O4 C8 Ni1 59.83(15) . 4_556
C6 C8 Ni1 175.7(2) . 4_556
C10 C9 C13 115.4(3) . .
C10 C9 C4 122.9(3) . .
C13 C9 C4 121.7(3) . .
C11 C10 C9 120.0(3) . .
C11 C10 H10 120.0 . .
C9 C10 H10 120.0 . .
N1 C11 C10 124.3(3) . .
N1 C11 H11 117.9 . .
C10 C11 H11 117.9 . .
N1 C12 C13 121.3(3) . .
N1 C12 C14 118.5(3) . .
C13 C12 C14 120.1(3) . .
C9 C13 C12 122.4(3) . .
C9 C13 H13 118.8 . .
C12 C13 H13 118.8 . .
C12 C14 H14A 109.5 . .
C12 C14 H14B 109.5 . .
H14A C14 H14B 109.5 . .
C12 C14 H14C 109.5 . .
H14A C14 H14C 109.5 . .
H14B C14 H14C 109.5 . .

loop_
_geom_bond_atom_site_label_1
_geom_bond_atom_site_label_2
_geom_bond_distance
_geom_bond_site_symmetry_2
Ni1 O1 2.021(2) .
Ni1 O8 2.033(3) .
Ni1 N1 2.088(3) 4_545
Ni1 O5 2.096(2) .
Ni1 O3 2.162(2) 4
Ni1 O4 2.173(2) 4
Ni1 C8 2.513(3) 4
Ni1 Ni2 3.1340(4) .
Ni2 O2 1.967(2) .
Ni2 O2 1.967(2) 3_755
Ni2 O4 2.071(2) 4
Ni2 O4 2.071(2) 2_755
Ni2 O5 2.150(2) 3_755
Ni2 O5 2.150(2) .
Ni2 Ni1 3.1340(4) 3_755
O1 C1 1.256(4) .
O2 C1 1.256(4) .
O3 C8 1.253(4) .
O3 Ni1 2.162(2) 4_556
O4 C8 1.277(4) .
O4 Ni2 2.071(2) 2_755
O4 Ni1 2.173(2) 4_556
O5 N2 1.291(4) .
O6 N2 1.213(5) .
O7 N2 1.203(5) .
O8 H8A 0.846(10) .
O8 H8B 0.847(10) .
N1 C11 1.333(4) .
N1 C12 1.339(4) .
N1 Ni1 2.088(3) 4_546
C1 C2 1.506(4) .
C2 C3 1.386(4) .
C2 C7 1.391(4) .
C3 C4 1.395(4) .
C3 H3 0.9300 .
C4 C5 1.385(4) .
C4 C9 1.494(4) .
C5 C6 1.390(4) .
C5 H5 0.9300 .
C6 C7 1.381(4) .
C6 C8 1.494(4) .
C7 H7 0.9300 .
C8 Ni1 2.513(3) 4_556
C9 C10 1.379(5) .
C9 C13 1.380(5) .
C10 C11 1.378(5) .
C10 H10 0.9300 .
C11 H11 0.9300 .
C12 C13 1.384(5) .
C12 C14 1.494(5) .
C13 H13 0.9300 .
C14 H14A 0.9600 .
C14 H14B 0.9600 .
C14 H14C 0.9600 .

loop_
_geom_torsion_atom_site_label_1
_geom_torsion_atom_site_label_2
_geom_torsion_atom_site_label_3
_geom_torsion_atom_site_label_4
_geom_torsion
_geom_torsion_site_symmetry_1
_geom_torsion_site_symmetry_4
Ni1 O5 N2 O7 7.9(6) . .
Ni2 O5 N2 O7 -115.4(5) . .
Ni1 O5 N2 O6 -169.4(3) . .
Ni2 O5 N2 O6 67.4(5) . .
Ni2 O2 C1 O1 -11.6(5) . .
Ni2 O2 C1 C2 166.4(2) . .
Ni1 O1 C1 O2 -12.9(5) . .
Ni1 O1 C1 C2 169.1(2) . .
O2 C1 C2 C3 -154.3(3) . .
O1 C1 C2 C3 23.9(5) . .
O2 C1 C2 C7 21.3(4) . .
O1 C1 C2 C7 -160.4(3) . .
C7 C2 C3 C4 -2.4(5) . .
C1 C2 C3 C4 173.2(3) . .
C2 C3 C4 C5 3.5(5) . .
C2 C3 C4 C9 -173.5(3) . .
C3 C4 C5 C6 -1.5(5) . .
C9 C4 C5 C6 175.4(3) . .
C4 C5 C6 C7 -1.5(5) . .
C4 C5 C6 C8 -177.0(3) . .
C5 C6 C7 C2 2.6(5) . .
C8 C6 C7 C2 178.1(3) . .
C3 C2 C7 C6 -0.7(5) . .
C1 C2 C7 C6 -176.4(3) . .
Ni1 O3 C8 O4 5.0(3) 4_556 .
Ni1 O3 C8 C6 -175.0(3) 4_556 .
Ni2 O4 C8 O3 -100.8(3) 2_755 .
Ni1 O4 C8 O3 -4.9(3) 4_556 .
Ni2 O4 C8 C6 79.2(3) 2_755 .
Ni1 O4 C8 C6 175.1(3) 4_556 .
Ni2 O4 C8 Ni1 -95.89(18) 2_755 4_556
C7 C6 C8 O3 13.1(5) . .
C5 C6 C8 O3 -171.3(3) . .
C7 C6 C8 O4 -166.9(3) . .
C5 C6 C8 O4 8.7(5) . .
C5 C4 C9 C10 -173.2(4) . .
C3 C4 C9 C10 3.6(6) . .
C5 C4 C9 C13 4.2(5) . .
C3 C4 C9 C13 -178.9(4) . .
C13 C9 C10 C11 -0.1(6) . .
C4 C9 C10 C11 177.5(4) . .
C12 N1 C11 C10 -1.5(7) . .
Ni1 N1 C11 C10 171.4(4) 4_546 .
C9 C10 C11 N1 0.7(7) . .
C11 N1 C12 C13 1.7(6) . .
Ni1 N1 C12 C13 -170.1(3) 4_546 .
C11 N1 C12 C14 -178.2(5) . .
Ni1 N1 C12 C14 10.0(6) 4_546 .
C10 C9 C13 C12 0.4(6) . .
C4 C9 C13 C12 -177.3(4) . .
N1 C12 C13 C9 -1.2(7) . .
C14 C12 C13 C9 178.7(5) . .
